data_4116325
loop_
_publ_author_name
'R. J. Francis'
'P. S. Halasyamani'
'J. S. Bee'
'D. O'Hare'

_publ_contact_author
;
Prof. Dermot O'Hare
Inorganic Chemistry Laboratory
University of Oxford 
South Parks Road
Oxford 
UK OX1 3QR  
;
_publ_contact_author_email 'dermot.ohare@chem.ox.ac.uk '
_publ_contact_author_fax ' +44 1865 272690 '
_publ_contact_author_phone ' +44 1865 272658 '
_publ_section_title
;
 Variable Dimensionality in the Uranium Fluoride/2-Methyl-Piperazine
 System: Syntheses and Structures of UFO-5, -6, and -7; Zero-, One-, and
 Two-Dimensional Materials with Unprecedented Topologies
;
_journal_name_full 'Journal of the American Chemical Society'
_journal_page_first 1609
_journal_page_last 1610
_journal_paper_doi 10.1021/ja983629z
_journal_volume 121
_journal_year 1999
_chemical_compound_source 'synthesis as described'
_chemical_formula_moiety 'U2 F12 C5 N2 H16 O1'
_chemical_formula_structural 'U2 F12 C5 N2 H16 O1'
_chemical_formula_sum 'C5 H16 F12 N2 O U2'
_chemical_formula_weight 824.25
_chemical_name_systematic
;
 ?
;
_space_group_IT_number 12
_symmetry_cell_setting monoclinic
_symmetry_Int_Tables_number 12
_symmetry_space_group_name_Hall '-C 2y'
_symmetry_space_group_name_H-M 'C 1 2/m 1'
_atom_sites_solution_hydrogens geom
_atom_sites_solution_primary direct
_atom_sites_solution_secondary difmap
_cell_angle_alpha 90
_cell_angle_beta 107.08(4)
_cell_angle_gamma 90
_cell_formula_units_Z 2
_cell_length_a 13.702(1)
_cell_length_b 12.555(1)
_cell_length_c 6.607(1)
_cell_measurement_reflns_used 25
_cell_measurement_temperature 150.0(5)
_cell_measurement_theta_max 0
_cell_measurement_theta_min 0
_cell_volume 1086.5(3)
_diffrn_ambient_temperature 150.0(5)
_diffrn_radiation_monochromator graphite
_diffrn_radiation_source 'fine-focus sealed tube'
_diffrn_radiation_type MoK\a
_diffrn_radiation_wavelength 0.71073
_diffrn_reflns_av_R_equivalents 0
_diffrn_reflns_av_sigmaI/netI 0.0364
_diffrn_reflns_limit_h_max 17
_diffrn_reflns_limit_h_min 0
_diffrn_reflns_limit_k_max 15
_diffrn_reflns_limit_k_min 0
_diffrn_reflns_limit_l_max 7
_diffrn_reflns_limit_l_min -7
_diffrn_reflns_number 1085
_diffrn_reflns_theta_max 26.34
_diffrn_reflns_theta_min 2.25
_exptl_absorpt_coefficient_mu 14.976
_exptl_crystal_colour green
_exptl_crystal_density_diffrn 2.513
_exptl_crystal_density_method none
_exptl_crystal_description prism
_exptl_crystal_F_000 716
_exptl_crystal_size_max 0.30
_exptl_crystal_size_mid 0.20
_exptl_crystal_size_min 0.15
_refine_diff_density_max 1.114
_refine_diff_density_min -1.577
_refine_diff_density_rms 0.185
_refine_ls_extinction_method none
_refine_ls_goodness_of_fit_all 1.104
_refine_ls_goodness_of_fit_obs 1.107
_refine_ls_matrix_type full
_refine_ls_number_parameters 96
_refine_ls_number_reflns 1085
_refine_ls_number_restraints 0
_refine_ls_restrained_S_all 1.104
_refine_ls_R_factor_all 0.0329
_refine_ls_R_factor_obs 0.0307
_refine_ls_shift/esd_max 0.154
_refine_ls_shift/esd_mean 0.02
_refine_ls_structure_factor_coef Fsqd
_refine_ls_weighting_details 'w=1/[\s^2^(Fo^2^)+(0.0336P)^2^+8.7568P] where P=(Fo^2^+2Fc^2^)/3'
_refine_ls_weighting_scheme calc
_refine_ls_wR_factor_all 0.0707
_refine_ls_wR_factor_obs 0.0695
_reflns_number_observed 1045
_reflns_number_total 1085
_reflns_observed_criterion >2sigma(I)
_cod_data_source_file ja983629z_2.cif
_cod_data_source_block ufmpip1d
_cod_depositor_comments
;
The following automatic conversions were performed:

'_refine_ls_weighting_scheme' value 'calc
w=1/[\s^2^(Fo^2^)+(0.0336P)^2^+8.7568P] where P=(Fo^2^+2Fc^2^)/3' was
changed to 'calc'. New tag '_refine_ls_weighting_details' was
created. The value of the new tag was set to
'w=1/[\s^2^(Fo^2^)+(0.0336P)^2^+8.7568P] where P=(Fo^2^+2Fc^2^)/3'.

Automatic conversion script
Id: cif_fix_values 3143 2015-03-26 13:38:13Z robertas 
;
_cod_original_sg_symbol_H-M 'C 2/m'
_cod_database_code 4116325

loop_
_symmetry_equiv_pos_as_xyz
'x, y, z'
'-x, y, -z'
'x+1/2, y+1/2, z'
'-x+1/2, y+1/2, -z'
'-x, -y, -z'
'x, -y, z'
'-x+1/2, -y+1/2, -z'
'x+1/2, -y+1/2, z'

loop_
_atom_site_aniso_label
_atom_site_aniso_U_11
_atom_site_aniso_U_22
_atom_site_aniso_U_33
_atom_site_aniso_U_23
_atom_site_aniso_U_13
_atom_site_aniso_U_12
U1 0.0120(2) 0.0477(3) 0.0047(2) 0 0.0021(1) 0
F1 0.014(2) 0.037(3) 0.007(3) 0 0.001(2) 0
F2 0.041(3) 0.016(3) 0.025(3) 0 0.007(2) 0
F3 0.022(3) 0.088(5) 0.008(3) 0 0.007(2) 0
F4 0.051(9) 0.025(7) 0.031(7) 0.010(5) 0.009(6) 0.002(5)
F5 0.06(1) 0.028(8) 0.019(6) 0.008(5) 0.010(7) 0.021(6)
F6 0.016(4) 0.09(1) 0.018(5) 0.018(4) -0.002(3) 0.003(4)
N1 0.13(1) 0.064(6) 0.045(6) 0.018(4) 0.052(6) 0.039(7)
C1 0.11(1) 0.16(1) 0.039(8) -0.008(9) 0.025(7) -0.00(1)
C2 0.14(1) 0.06(1) 0.28(3) -0.02(1) 0.15(2) 0.03(1)
C3 0.13(3) 0.06(2) 0.6(1) 0.11(5) 0.18(6) 0.03(2)
O1 0.07(1) 0.31(5) 0.19(3) 0.00(2) 0.06(1) 0.05(2)

loop_
_atom_site_label
_atom_site_type_symbol
_atom_site_fract_x
_atom_site_fract_y
_atom_site_fract_z
_atom_site_U_iso_or_equiv
_atom_site_thermal_displace_type
_atom_site_occupancy
_atom_site_calc_flag
_atom_site_refinement_flags
U1 U 0.91211(2) 0.5 1.19569(5) 0.0215(1) Uani 1 d S
F1 F 1.0750(4) 0.5 1.1627(8) 0.019(1) Uani 1 d S
F2 F 1 0.6000(4) 1.5 0.027(1) Uani 1 d S
F3 F 0.8057(5) 0.5 1.3933(9) 0.039(2) Uani 1 d S
F4 F 0.909(1) 0.680(1) 1.127(2) 0.036(3) Uani 0.5 d P
F5 F 0.869(1) 0.651(1) 1.092(2) 0.038(3) Uani 0.5 d P
F6 F 0.7553(6) 0.5367(8) 0.965(1) 0.043(3) Uani 0.5 d P
N1 N 0.769(1) 0.6672(8) 0.646(1) 0.074(3) Uani 1 d .
H1A H 0.769(1) 0.6412(8) 0.783(1) 0.093 Uiso 1 calc R
H1B H 0.796(1) 0.6115(8) 0.578(1) 0.093 Uiso 1 calc R
C1 C 0.836(1) 0.754(1) 0.677(2) 0.104(6) Uani 1 d .
H1C H 0.904(1) 0.729(1) 0.748(2) 0.13 Uiso 1 calc R
H1D H 0.817(1) 0.804(1) 0.769(2) 0.13 Uiso 1 calc R
C2 C 0.660(1) 0.687(1) 1.517(4) 0.14(1) Uani 1 d .
H2 H 0.627(1) 0.732(1) 1.597(4) 0.179 Uiso 1 calc R
C3 C 0.606(3) 0.606(3) 1.45(1) 0.27(5) Uani 0.5 d P
H3A H 0.601(3) 0.565(3) 1.57(1) 0.346 Uiso 0.5 calc PR
H3B H 0.636(3) 0.564(3) 1.36(1) 0.346 Uiso 0.5 calc PR
H3C H 0.538(3) 0.627(3) 1.37(1) 0.346 Uiso 0.5 calc PR
O1 O 0.568(1) 0.566(3) 0.914(5) 0.19(2) Uani 0.5 d P

loop_
_atom_type_symbol
_atom_type_description
_atom_type_scat_dispersion_real
_atom_type_scat_dispersion_imag
_atom_type_scat_source
C C 0.0033 0.0016 'International Tables Vol C Tables 4.2.6.8 and 6.1.1.4'
H H 0 0 'International Tables Vol C Tables 4.2.6.8 and 6.1.1.4'
N N 0.0061 0.0033 'International Tables Vol C Tables 4.2.6.8 and 6.1.1.4'
O O 0.0106 0.006 'International Tables Vol C Tables 4.2.6.8 and 6.1.1.4'
F F 0.0171 0.0103 'International Tables Vol C Tables 4.2.6.8 and 6.1.1.4'
U U -9.6767 9.6646 'International Tables Vol C Tables 4.2.6.8 and 6.1.1.4'

loop_
_geom_angle_atom_site_label_1
_geom_angle_atom_site_label_2
_geom_angle_atom_site_label_3
_geom_angle
_geom_angle_site_symmetry_1
_geom_angle_site_symmetry_3
F5 U1 F5 136.6(8) . 6_565
F5 U1 F3 91.4(5) . .
F5 U1 F3 91.4(5) 6_565 .
F5 U1 F6 58.1(5) . .
F5 U1 F6 81.1(5) 6_565 .
F3 U1 F6 75.0(3) . .
F5 U1 F6 81.1(5) . 6_565
F5 U1 F6 58.1(5) 6_565 6_565
F3 U1 F6 75.0(3) . 6_565
F6 U1 F6 23.3(5) . 6_565
F5 U1 F1 99.0(5) . .
F5 U1 F1 99.0(5) 6_565 .
F3 U1 F1 151.1(2) . .
F6 U1 F1 133.1(2) . .
F6 U1 F1 133.1(2) 6_565 .
F5 U1 F4 15.5(5) . .
F5 U1 F4 149.5(5) 6_565 .
F3 U1 F4 98.0(4) . .
F6 U1 F4 73.5(4) . .
F6 U1 F4 96.4(4) 6_565 .
F1 U1 F4 86.6(4) . .
F5 U1 F4 149.5(5) . 6_565
F5 U1 F4 15.5(5) 6_565 6_565
F3 U1 F4 98.0(4) . 6_565
F6 U1 F4 96.4(4) . 6_565
F6 U1 F4 73.5(4) 6_565 6_565
F1 U1 F4 86.6(4) . 6_565
F4 U1 F4 158.1(9) . 6_565
F5 U1 F2 79.3(4) . .
F5 U1 F2 142.9(4) 6_565 .
F3 U1 F2 76.1(1) . .
F6 U1 F2 126.9(3) . .
F6 U1 F2 144.5(2) 6_565 .
F1 U1 F2 79.4(1) . .
F4 U1 F2 67.7(4) . .
F4 U1 F2 131.1(4) 6_565 .
F5 U1 F2 142.9(4) . 5_768
F5 U1 F2 79.3(4) 6_565 5_768
F3 U1 F2 76.1(1) . 5_768
F6 U1 F2 144.5(2) . 5_768
F6 U1 F2 126.9(3) 6_565 5_768
F1 U1 F2 79.4(1) . 5_768
F4 U1 F2 131.1(4) . 5_768
F4 U1 F2 67.7(4) 6_565 5_768
F2 U1 F2 63.8(2) . 5_768
F5 U1 F1 76.6(4) . 5_767
F5 U1 F1 76.6(4) 6_565 5_767
F3 U1 F1 145.2(2) . 5_767
F6 U1 F1 70.9(3) . 5_767
F6 U1 F1 70.9(3) 6_565 5_767
F1 U1 F1 63.7(2) . 5_767
F4 U1 F1 79.2(4) . 5_767
F4 U1 F1 79.2(4) 6_565 5_767
F2 U1 F1 131.4(1) . 5_767
F2 U1 F1 131.4(1) 5_768 5_767
F5 U1 U1 87.1(5) . 5_767
F5 U1 U1 87.1(5) 6_565 5_767
F3 U1 U1 176.2(2) . 5_767
F6 U1 U1 101.2(2) . 5_767
F6 U1 U1 101.2(2) 6_565 5_767
F1 U1 U1 32.7(1) . 5_767
F4 U1 U1 81.5(4) . 5_767
F4 U1 U1 81.5(4) 6_565 5_767
F2 U1 U1 107.09(2) . 5_767
F2 U1 U1 107.09(2) 5_768 5_767
F1 U1 U1 30.9(1) 5_767 5_767
U1 F1 U1 116.3(2) . 5_767
U1 F2 U1 116.2(2) 5_768 .
F5 F4 U1 58(2) . .
F4 F5 U1 106(2) . .
F6 F6 U1 78.4(3) 6_565 .
C1 N1 C2 116(1) . 1_554
N1 C1 C2 116(1) . 7_667
C3 C2 C1 105(4) . 7_667
C3 C2 N1 115(2) . 1_556
C1 C2 N1 107(1) 7_667 1_556

loop_
_geom_bond_atom_site_label_1
_geom_bond_atom_site_label_2
_geom_bond_distance
_geom_bond_site_symmetry_2
U1 F5 2.04(1) .
U1 F5 2.04(1) 6_565
U1 F3 2.224(6) .
U1 F6 2.286(8) .
U1 F6 2.286(8) 6_565
U1 F1 2.305(5) .
U1 F4 2.31(1) .
U1 F4 2.31(1) 6_565
U1 F2 2.376(3) .
U1 F2 2.376(3) 5_768
U1 F1 2.425(5) 5_767
U1 U1 4.0182(6) 5_767
F1 U1 2.425(5) 5_767
F2 U1 2.376(3) 5_768
F4 F5 0.64(1) .
F6 F6 0.92(2) 6_565
N1 C1 1.40(2) .
N1 C2 1.52(3) 1_554
C1 C2 1.49(3) 7_667
C2 C3 1.26(6) .
C2 C1 1.49(3) 7_667
C2 N1 1.52(3) 1_556
O1 O1 1.66(8) 6_565
